data_4033722
loop_
_publ_author_name
'Abayakoon, Palika'
'Epa, Ruwan'
'Petricevic, Marija'
'Bengt, Christopher'
'Mui, Janice W.-Y.'
'van der Peet, Phillip L.'
'Zhang, Yunyang'
'Lingford, James P.'
'White, Jonathan M.'
'Goddard-Borger, Ethan D'
'Williams, Spencer J.'

_publ_section_title
;
 Comprehensive Synthesis of Substrates, Intermediates, and Products of the
 Sulfoglycolytic Embden-Meyerhoff-Parnas Pathway.
;
_journal_issue 5
_journal_name_full 'The Journal of organic chemistry'
_journal_page_first 2901
_journal_page_last 2910
_journal_paper_doi 10.1021/acs.joc.9b00055
_journal_volume 84
_journal_year 2019
_chemical_absolute_configuration rmad
_chemical_formula_sum 'C15 H31 N O10 S'
_chemical_formula_weight 417.47
_space_group_crystal_system orthorhombic
_space_group_IT_number 19
_space_group_name_Hall 'P 2ac 2ab'
_space_group_name_H-M_alt 'P 21 21 21'
_atom_sites_solution_hydrogens mixed
_audit_creation_method SHELXL-2016/6
_cell_angle_alpha 90
_cell_angle_beta 90
_cell_angle_gamma 90
_cell_formula_units_Z 4
_cell_length_a 6.9640(14)
_cell_length_b 9.1560(18)
_cell_length_c 31.185(6)
_cell_measurement_reflns_used 3602
_cell_measurement_temperature 100.0(2)
_cell_measurement_theta_max 32
_cell_measurement_theta_min 2.3
_cell_volume 1988.4(7)
_computing_cell_refinement 'XDS (Kabsch, 1993)'
_computing_data_collection 'AS QEGUI'
_computing_data_reduction 'XDS (Kabsch, 1993)'
_computing_structure_refinement 'SHELXL-2016/6 (Sheldrick, 2016)'
_diffrn_ambient_temperature 100.00(2)
_diffrn_measured_fraction_theta_full 1.000
_diffrn_measured_fraction_theta_max 0.891
_diffrn_measurement_device_type 'Dectris Eiger 16M'
_diffrn_measurement_method 'Omega Scan'
_diffrn_radiation_monochromator 'Silicon Double Crystal'
_diffrn_radiation_source 'MX2 Beamline Australian Synchrotron'
_diffrn_radiation_type Synchrotron
_diffrn_radiation_wavelength 0.710878
_diffrn_reflns_av_R_equivalents 0.0942
_diffrn_reflns_av_unetI/netI 0.0607
_diffrn_reflns_Laue_measured_fraction_full 1.000
_diffrn_reflns_Laue_measured_fraction_max 0.891
_diffrn_reflns_limit_h_max 9
_diffrn_reflns_limit_h_min -9
_diffrn_reflns_limit_k_max 13
_diffrn_reflns_limit_k_min -13
_diffrn_reflns_limit_l_max 43
_diffrn_reflns_limit_l_min -43
_diffrn_reflns_number 36298
_diffrn_reflns_point_group_measured_fraction_full 1.000
_diffrn_reflns_point_group_measured_fraction_max 0.880
_diffrn_reflns_theta_full 25.242
_diffrn_reflns_theta_max 32.208
_diffrn_reflns_theta_min 2.318
_exptl_absorpt_coefficient_mu 0.215
_exptl_absorpt_correction_T_max 0.86
_exptl_absorpt_correction_T_min 0.70
_exptl_absorpt_correction_type multi-scan
_exptl_absorpt_process_details 'XDS (Kabsch, 1993)'
_exptl_crystal_colour colourless
_exptl_crystal_density_diffrn 1.395
_exptl_crystal_description plate
_exptl_crystal_F_000 896
_exptl_crystal_size_max 0.1
_exptl_crystal_size_mid 0.1
_exptl_crystal_size_min 0.01
_refine_diff_density_max 0.290
_refine_diff_density_min -0.508
_refine_diff_density_rms 0.074
_refine_ls_abs_structure_details
;
 Flack x determined using 2103 quotients [(I+)-(I-)]/[(I+)+(I-)]
 (Parsons, Flack and Wagner, Acta Cryst. B69 (2013) 249-259).
;
_refine_ls_abs_structure_Flack -0.08(4)
_refine_ls_extinction_method none
_refine_ls_goodness_of_fit_ref 1.045
_refine_ls_hydrogen_treatment mixed
_refine_ls_matrix_type full
_refine_ls_number_parameters 276
_refine_ls_number_reflns 6184
_refine_ls_number_restraints 0
_refine_ls_restrained_S_all 1.045
_refine_ls_R_factor_all 0.0531
_refine_ls_R_factor_gt 0.0465
_refine_ls_shift/su_max 0.001
_refine_ls_shift/su_mean 0.000
_refine_ls_structure_factor_coef Fsqd
_refine_ls_weighting_details 'w=1/[\s^2^(Fo^2^)+(0.0774P)^2^] where P=(Fo^2^+2Fc^2^)/3'
_refine_ls_weighting_scheme calc
_refine_ls_wR_factor_gt 0.1196
_refine_ls_wR_factor_ref 0.1276
_reflns_Friedel_coverage 0.737
_reflns_Friedel_fraction_full 1.000
_reflns_Friedel_fraction_max 0.866
_reflns_number_gt 5496
_reflns_number_total 6184
_reflns_threshold_expression 'I > 2\s(I)'
_cod_data_source_file jo9b00055_si_002.cif
_cod_data_source_block shelx
_cod_depositor_comments
;
The following automatic conversions were performed:

data item '_exptl_absorpt_correction_type' value 'Multi-Scan' was
changed to 'multi-scan' in accordance with the
/home/data/users/saulius/crontab/automatic-downloads/current/ACS/lib/dictionaries/cif_core.dic
dictionary named 'cif_core.dic' version 2.4.2 last updated on
2011-04-26.

Automatic conversion script
Id: cif_fix_values 6909 2019-04-08 15:41:33Z antanas 
;
_cod_database_code 4033722
_shelx_shelxl_version_number 2016/6
_shelx_space_group_comment
;
The symmetry employed for this shelxl refinement is uniquely defined
by the following loop, which should always be used as a source of
symmetry information in preference to the above space-group names.
They are only intended as comments.
;

loop_
_space_group_symop_operation_xyz
'x, y, z'
'-x+1/2, -y, z+1/2'
'-x, y+1/2, -z+1/2'
'x+1/2, -y+1/2, -z'

loop_
_atom_site_label
_atom_site_type_symbol
_atom_site_fract_x
_atom_site_fract_y
_atom_site_fract_z
_atom_site_U_iso_or_equiv
_atom_site_adp_type
_atom_site_occupancy
_atom_site_site_symmetry_order
_atom_site_calc_flag
_atom_site_refinement_flags_posn
_atom_site_refinement_flags_adp
C1 C 0.2198(3) 0.4067(2) 0.57591(7) 0.0236(4) Uani 1 1 d . .
H1 H 0.177387 0.347702 0.600357 0.028 Uiso 1 1 calc R U
C2 C 0.1524(3) 0.3325(2) 0.53433(7) 0.0243(4) Uani 1 1 d . .
H2 H 0.012991 0.319034 0.536030 0.029 Uiso 1 1 calc R U
C3 C 0.1962(3) 0.4284(2) 0.49535(6) 0.0241(4) Uani 1 1 d . .
H3 H 0.335849 0.437794 0.492673 0.029 Uiso 1 1 calc R U
C4 C 0.1116(3) 0.5805(2) 0.50295(7) 0.0239(4) Uani 1 1 d . .
H4 H -0.028272 0.572449 0.505515 0.029 Uiso 1 1 calc R U
C5 C 0.1933(3) 0.6436(2) 0.54480(6) 0.0227(4) Uani 1 1 d . .
H5 H 0.333606 0.649240 0.542916 0.027 Uiso 1 1 calc R U
C6 C 0.1111(3) 0.7943(2) 0.55390(7) 0.0249(4) Uani 1 1 d . .
H6A H -0.027411 0.786023 0.556000 0.030 Uiso 1 1 calc R U
H6B H 0.139264 0.857055 0.529630 0.030 Uiso 1 1 calc R U
C7 C 0.5012(3) 0.4629(3) 0.61535(7) 0.0258(4) Uani 1 1 d . .
H7A H 0.450289 0.406966 0.639206 0.031 Uiso 1 1 calc R U
H7B H 0.468241 0.564793 0.619553 0.031 Uiso 1 1 calc R U
C8 C 0.7171(3) 0.4449(2) 0.61277(7) 0.0264(4) Uani 1 1 d . .
H8 H 0.766624 0.501875 0.588567 0.032 Uiso 1 1 calc R U
C9 C 0.8141(3) 0.4960(3) 0.65418(7) 0.0281(4) Uani 1 1 d . .
H9A H 0.756971 0.445711 0.678411 0.034 Uiso 1 1 calc R U
H9B H 0.949357 0.470941 0.653271 0.034 Uiso 1 1 calc R U
C10 C 0.7021(5) 0.0020(3) 0.68924(7) 0.0363(5) Uani 1 1 d . .
H10 H 0.687293 -0.100308 0.697908 0.044 Uiso 1 1 calc R U
C11 C 0.5204(4) 0.0839(4) 0.70080(9) 0.0426(6) Uani 1 1 d . .
H11A H 0.410703 0.036659 0.687567 0.051 Uiso 1 1 calc R U
H11B H 0.527864 0.183041 0.689937 0.051 Uiso 1 1 calc R U
C12 C 0.4938(8) 0.0870(5) 0.74961(12) 0.0720(13) Uani 1 1 d . .
H12A H 0.381821 0.145350 0.756581 0.086 Uiso 1 1 calc R U
H12B H 0.471322 -0.011483 0.759871 0.086 Uiso 1 1 calc R U
C13 C 0.6677(8) 0.1500(4) 0.77217(9) 0.0702(13) Uani 1 1 d . .
H13A H 0.648962 0.144214 0.802948 0.084 Uiso 1 1 calc R U
H13B H 0.681480 0.252108 0.764527 0.084 Uiso 1 1 calc R U
C14 C 0.8498(8) 0.0683(5) 0.76009(12) 0.0772(15) Uani 1 1 d . .
H14A H 0.842465 -0.030958 0.770859 0.093 Uiso 1 1 calc R U
H14B H 0.959339 0.115298 0.773461 0.093 Uiso 1 1 calc R U
C15 C 0.8790(5) 0.0648(4) 0.71150(10) 0.0527(8) Uani 1 1 d . .
H15A H 0.902628 0.163034 0.701108 0.063 Uiso 1 1 calc R U
H15B H 0.990331 0.005495 0.704701 0.063 Uiso 1 1 calc R U
N1 N 0.7312(3) 0.0075(3) 0.64163(7) 0.0332(4) Uani 1 1 d . .
O1 O 0.1390(2) 0.54862(16) 0.57970(5) 0.0234(3) Uani 1 1 d . .
O2 O 0.4222(2) 0.41068(18) 0.57563(5) 0.0251(3) Uani 1 1 d . .
O3 O 0.2390(2) 0.19287(17) 0.52893(5) 0.0290(3) Uani 1 1 d . .
O4 O 0.1233(3) 0.36607(19) 0.45668(5) 0.0278(3) Uani 1 1 d . .
O5 O 0.1566(2) 0.67832(18) 0.46889(5) 0.0261(3) Uani 1 1 d . .
O6 O 0.7692(3) 0.2947(2) 0.60742(5) 0.0305(4) Uani 1 1 d . .
O7 O 0.7942(3) 0.64950(19) 0.65988(6) 0.0331(4) Uani 1 1 d . .
O8 O 0.4068(2) 0.86631(19) 0.60095(5) 0.0292(3) Uani 1 1 d . .
O9 O 0.1340(3) 1.03295(19) 0.59737(6) 0.0354(4) Uani 1 1 d . .
O10 O 0.1093(3) 0.8121(2) 0.63857(5) 0.0350(4) Uani 1 1 d . .
S1 S 0.19810(8) 0.88090(5) 0.60141(2) 0.02343(13) Uani 1 1 d . .
H1A H 0.840(7) -0.032(5) 0.6326(13) 0.068(13) Uiso 1 1 d . .
H1B H 0.621(6) -0.038(5) 0.6289(11) 0.055(11) Uiso 1 1 d . .
H1C H 0.745(5) 0.091(4) 0.6314(10) 0.042(10) Uiso 1 1 d . .
H3A H 0.185(5) 0.140(4) 0.5499(10) 0.037(8) Uiso 1 1 d . .
H4A H 0.009(8) 0.338(5) 0.4648(15) 0.077(14) Uiso 1 1 d . .
H5A H 0.079(6) 0.658(5) 0.4474(13) 0.059(11) Uiso 1 1 d . .
H6C H 0.722(5) 0.266(4) 0.5866(10) 0.036(8) Uiso 1 1 d . .
H7C H 0.898(6) 0.686(5) 0.6514(12) 0.056(11) Uiso 1 1 d . .

loop_
_atom_site_aniso_label
_atom_site_aniso_U_11
_atom_site_aniso_U_22
_atom_site_aniso_U_33
_atom_site_aniso_U_23
_atom_site_aniso_U_13
_atom_site_aniso_U_12
C1 0.0237(9) 0.0204(8) 0.0267(8) -0.0017(7) 0.0018(7) -0.0002(8)
C2 0.0227(9) 0.0195(8) 0.0307(9) -0.0020(7) 0.0007(7) -0.0014(8)
C3 0.0239(9) 0.0219(8) 0.0266(9) -0.0051(7) 0.0003(8) -0.0021(9)
C4 0.0236(9) 0.0223(9) 0.0258(9) -0.0017(7) 0.0009(7) -0.0013(8)
C5 0.0228(8) 0.0196(8) 0.0257(8) -0.0026(7) 0.0007(7) -0.0018(8)
C6 0.0258(10) 0.0220(9) 0.0270(9) -0.0053(7) -0.0013(7) 0.0017(8)
C7 0.0255(10) 0.0271(10) 0.0248(9) -0.0029(8) 0.0000(8) -0.0007(8)
C8 0.0245(9) 0.0287(10) 0.0259(9) -0.0019(8) -0.0001(8) -0.0017(9)
C9 0.0269(10) 0.0308(10) 0.0267(9) -0.0039(8) 0.0006(8) -0.0009(9)
C10 0.0499(14) 0.0276(10) 0.0313(11) -0.0033(8) -0.0025(11) 0.0032(11)
C11 0.0416(14) 0.0492(16) 0.0371(12) -0.0131(12) 0.0112(11) -0.0081(13)
C12 0.105(3) 0.062(2) 0.0486(16) -0.0188(16) 0.0400(19) -0.036(2)
C13 0.134(4) 0.0498(18) 0.0273(12) -0.0068(12) 0.0021(18) -0.014(2)
C14 0.125(4) 0.058(2) 0.0486(18) -0.0066(16) -0.041(2) 0.013(3)
C15 0.0523(17) 0.0565(19) 0.0494(16) -0.0184(14) -0.0208(14) 0.0163(16)
N1 0.0291(10) 0.0375(11) 0.0331(9) -0.0103(8) 0.0019(8) -0.0049(9)
O1 0.0238(7) 0.0204(6) 0.0260(6) -0.0012(5) 0.0035(6) 0.0009(6)
O2 0.0238(7) 0.0255(7) 0.0259(7) -0.0028(6) -0.0003(6) -0.0009(6)
O3 0.0321(8) 0.0189(7) 0.0360(8) -0.0031(6) 0.0014(6) 0.0008(6)
O4 0.0287(8) 0.0277(7) 0.0269(7) -0.0076(6) 0.0008(6) -0.0042(7)
O5 0.0274(7) 0.0248(7) 0.0262(7) 0.0012(6) -0.0018(6) -0.0037(6)
O6 0.0295(8) 0.0323(8) 0.0296(7) -0.0079(6) -0.0029(6) 0.0020(7)
O7 0.0322(8) 0.0288(8) 0.0382(8) -0.0055(7) 0.0010(7) -0.0052(8)
O8 0.0252(7) 0.0321(8) 0.0304(8) -0.0067(7) 0.0004(6) -0.0023(7)
O9 0.0464(10) 0.0225(7) 0.0374(9) -0.0051(7) 0.0004(8) 0.0058(7)
O10 0.0415(10) 0.0336(9) 0.0298(8) -0.0051(7) 0.0083(7) -0.0124(8)
S1 0.0252(2) 0.0195(2) 0.0256(2) -0.00312(17) 0.00227(18) -0.00058(19)

loop_
_atom_type_symbol
_atom_type_description
_atom_type_scat_dispersion_real
_atom_type_scat_dispersion_imag
_atom_type_scat_source
C C 0.0033 0.0016 'International Tables Vol C Tables 4.2.6.8 and 6.1.1.4'
H H 0.0000 0.0000 'International Tables Vol C Tables 4.2.6.8 and 6.1.1.4'
N N 0.0061 0.0033 'International Tables Vol C Tables 4.2.6.8 and 6.1.1.4'
O O 0.0106 0.0060 'International Tables Vol C Tables 4.2.6.8 and 6.1.1.4'
S S 0.1246 0.1234 'International Tables Vol C Tables 4.2.6.8 and 6.1.1.4'

loop_
_geom_angle_atom_site_label_1
_geom_angle_atom_site_label_2
_geom_angle_atom_site_label_3
_geom_angle
O2 C1 O1 111.89(17)
O2 C1 C2 108.15(17)
O1 C1 C2 110.69(17)
O2 C1 H1 108.7
O1 C1 H1 108.7
C2 C1 H1 108.7
O3 C2 C3 109.69(17)
O3 C2 C1 111.55(17)
C3 C2 C1 110.83(17)
O3 C2 H2 108.2
C3 C2 H2 108.2
C1 C2 H2 108.2
O4 C3 C4 110.97(18)
O4 C3 C2 111.76(17)
C4 C3 C2 108.81(16)
O4 C3 H3 108.4
C4 C3 H3 108.4
C2 C3 H3 108.4
O5 C4 C3 111.83(17)
O5 C4 C5 108.38(17)
C3 C4 C5 109.32(17)
O5 C4 H4 109.1
C3 C4 H4 109.1
C5 C4 H4 109.1
O1 C5 C6 107.91(16)
O1 C5 C4 108.48(16)
C6 C5 C4 111.10(17)
O1 C5 H5 109.8
C6 C5 H5 109.8
C4 C5 H5 109.8
C5 C6 S1 115.45(15)
C5 C6 H6A 108.4
S1 C6 H6A 108.4
C5 C6 H6B 108.4
S1 C6 H6B 108.4
H6A C6 H6B 107.5
O2 C7 C8 107.35(17)
O2 C7 H7A 110.2
C8 C7 H7A 110.2
O2 C7 H7B 110.2
C8 C7 H7B 110.2
H7A C7 H7B 108.5
O6 C8 C7 111.19(18)
O6 C8 C9 106.27(18)
C7 C8 C9 111.10(18)
O6 C8 H8 109.4
C7 C8 H8 109.4
C9 C8 H8 109.4
O7 C9 C8 111.35(19)
O7 C9 H9A 109.4
C8 C9 H9A 109.4
O7 C9 H9B 109.4
C8 C9 H9B 109.4
H9A C9 H9B 108.0
N1 C10 C11 109.4(2)
N1 C10 C15 109.2(3)
C11 C10 C15 112.3(2)
N1 C10 H10 108.6
C11 C10 H10 108.6
C15 C10 H10 108.6
C10 C11 C12 110.2(3)
C10 C11 H11A 109.6
C12 C11 H11A 109.6
C10 C11 H11B 109.6
C12 C11 H11B 109.6
H11A C11 H11B 108.1
C13 C12 C11 111.8(3)
C13 C12 H12A 109.2
C11 C12 H12A 109.2
C13 C12 H12B 109.2
C11 C12 H12B 109.2
H12A C12 H12B 107.9
C12 C13 C14 111.4(3)
C12 C13 H13A 109.3
C14 C13 H13A 109.3
C12 C13 H13B 109.3
C14 C13 H13B 109.3
H13A C13 H13B 108.0
C13 C14 C15 111.5(3)
C13 C14 H14A 109.3
C15 C14 H14A 109.3
C13 C14 H14B 109.3
C15 C14 H14B 109.3
H14A C14 H14B 108.0
C10 C15 C14 110.6(4)
C10 C15 H15A 109.5
C14 C15 H15A 109.5
C10 C15 H15B 109.5
C14 C15 H15B 109.5
H15A C15 H15B 108.1
C10 N1 H1A 115(3)
C10 N1 H1B 107(2)
H1A N1 H1B 112(4)
C10 N1 H1C 115(2)
H1A N1 H1C 99(4)
H1B N1 H1C 109(3)
C1 O1 C5 112.61(15)
C1 O2 C7 112.69(16)
C2 O3 H3A 103(2)
C3 O4 H4A 101(3)
C4 O5 H5A 107(3)
C8 O6 H6C 108(3)
C9 O7 H7C 106(3)
O10 S1 O8 113.02(11)
O10 S1 O9 110.45(11)
O8 S1 O9 112.87(11)
O10 S1 C6 108.92(11)
O8 S1 C6 106.79(10)
O9 S1 C6 104.28(10)

loop_
_geom_bond_atom_site_label_1
_geom_bond_atom_site_label_2
_geom_bond_distance
C1 O2 1.410(3)
C1 O1 1.421(2)
C1 C2 1.537(3)
C1 H1 0.9800
C2 O3 1.424(3)
C2 C3 1.530(3)
C2 H2 0.9800
C3 O4 1.428(2)
C3 C4 1.530(3)
C3 H3 0.9800
C4 O5 1.424(3)
C4 C5 1.537(3)
C4 H4 0.9800
C5 O1 1.443(2)
C5 C6 1.521(3)
C5 H5 0.9800
C6 S1 1.786(2)
C6 H6A 0.9700
C6 H6B 0.9700
C7 O2 1.437(2)
C7 C8 1.515(3)
C7 H7A 0.9700
C7 H7B 0.9700
C8 O6 1.432(3)
C8 C9 1.530(3)
C8 H8 0.9800
C9 O7 1.424(3)
C9 H9A 0.9700
C9 H9B 0.9700
C10 N1 1.499(3)
C10 C11 1.515(4)
C10 C15 1.527(4)
C10 H10 0.9800
C11 C12 1.534(4)
C11 H11A 0.9700
C11 H11B 0.9700
C12 C13 1.514(7)
C12 H12A 0.9700
C12 H12B 0.9700
C13 C14 1.520(7)
C13 H13A 0.9700
C13 H13B 0.9700
C14 C15 1.529(5)
C14 H14A 0.9700
C14 H14B 0.9700
C15 H15A 0.9700
C15 H15B 0.9700
N1 H1A 0.89(5)
N1 H1B 0.96(4)
N1 H1C 0.83(4)
O3 H3A 0.89(4)
O4 H4A 0.87(5)
O5 H5A 0.88(4)
O6 H6C 0.77(3)
O7 H7C 0.84(4)
O8 S1 1.4596(17)
O9 S1 1.4673(18)
O10 S1 1.4566(17)

loop_
_geom_hbond_atom_site_label_D
_geom_hbond_atom_site_label_H
_geom_hbond_atom_site_label_A
_geom_hbond_distance_DH
_geom_hbond_distance_HA
_geom_hbond_distance_DA
_geom_hbond_angle_DHA
_geom_hbond_site_symmetry_A
C6 H6A O5 0.97 2.36 3.253(3) 153.6 4_466
C8 H8 O1 0.98 2.64 3.255(3) 120.8 1_655
N1 H1A O9 0.89(5) 2.40(5) 3.136(3) 140(4) 1_645
N1 H1A O10 0.89(5) 2.36(5) 3.185(3) 154(4) 1_645
N1 H1A S1 0.89(5) 2.79(5) 3.673(2) 172(4) 1_645
N1 H1B O8 0.96(4) 1.93(4) 2.895(3) 177(3) 1_545
N1 H1C O6 0.83(4) 2.02(4) 2.851(3) 178(4) .
O3 H3A O9 0.89(4) 1.81(3) 2.689(3) 166(3) 1_545
O3 H3A S1 0.89(4) 2.87(4) 3.6537(18) 147(3) 1_545
O4 H4A O3 0.87(5) 1.91(6) 2.767(3) 165(5) 4_456
O5 H5A O8 0.88(4) 1.94(4) 2.817(2) 175(4) 4_466
O6 H6C O4 0.77(3) 1.94(4) 2.682(2) 161(4) 4_556
O7 H7C O10 0.84(4) 1.92(4) 2.734(3) 166(4) 1_655

loop_
_geom_torsion_atom_site_label_1
_geom_torsion_atom_site_label_2
_geom_torsion_atom_site_label_3
_geom_torsion_atom_site_label_4
_geom_torsion
O2 C1 C2 O3 54.3(2)
O1 C1 C2 O3 177.22(16)
O2 C1 C2 C3 -68.2(2)
O1 C1 C2 C3 54.7(2)
O3 C2 C3 O4 60.3(2)
C1 C2 C3 O4 -176.11(17)
O3 C2 C3 C4 -176.84(16)
C1 C2 C3 C4 -53.2(2)
O4 C3 C4 O5 -60.0(2)
C2 C3 C4 O5 176.62(17)
O4 C3 C4 C5 179.96(17)
C2 C3 C4 C5 56.6(2)
O5 C4 C5 O1 176.97(17)
C3 C4 C5 O1 -60.9(2)
O5 C4 C5 C6 58.5(2)
C3 C4 C5 C6 -179.35(17)
O1 C5 C6 S1 62.1(2)
C4 C5 C6 S1 -179.06(14)
O2 C7 C8 O6 -61.1(2)
O2 C7 C8 C9 -179.20(17)
O6 C8 C9 O7 172.04(18)
C7 C8 C9 O7 -66.9(3)
N1 C10 C11 C12 -176.8(2)
C15 C10 C11 C12 -55.5(4)
C10 C11 C12 C13 55.1(4)
C11 C12 C13 C14 -55.3(5)
C12 C13 C14 C15 55.1(5)
N1 C10 C15 C14 177.0(3)
C11 C10 C15 C14 55.5(4)
C13 C14 C15 C10 -54.7(4)
O2 C1 O1 C5 60.2(2)
C2 C1 O1 C5 -60.5(2)
C6 C5 O1 C1 -175.96(16)
C4 C5 O1 C1 63.6(2)
O1 C1 O2 C7 64.5(2)
C2 C1 O2 C7 -173.29(17)
C8 C7 O2 C1 173.44(18)
C5 C6 S1 O10 -74.84(18)
C5 C6 S1 O8 47.52(19)
C5 C6 S1 O9 167.24(17)
